data_7713783
loop_
_publ_author_name
'Lamata, Pilar'
'Beard, Sophie'
'Grasa, Alejandro'
'Viguri, Fernando'
'Ricardo, Rodriguez Martinez'
'L\'opez, Jos\'e A.'
'Lahoz, Fernando J.'
'Garc\'ia-Ordu\~na, Pilar'
'Carmona, Daniel'

_publ_section_title
;
 Molecular hydrogen and water activation by transition metal frustrated
 Lewis pairs containing ruthenium or osmium components: catalytic
 hydrogenation assays
;
_journal_name_full 'Dalton Transactions'
_journal_paper_doi 10.1039/D3DT02339G
_journal_year 2023
_chemical_formula_moiety 'C32 H36 N2 P Ru S, F6 Sb, C H4 O'
_chemical_formula_sum 'C33 H40 F6 N2 O P Ru S Sb'
_chemical_formula_weight 880.54
_space_group_crystal_system monoclinic
_space_group_IT_number 14
_space_group_name_Hall '-P 2yn'
_space_group_name_H-M_alt 'P 1 21/n 1'
_atom_sites_solution_hydrogens geom
_atom_sites_solution_primary direct
_atom_sites_solution_secondary constr
_audit_creation_method SHELXL-2019/1
_audit_update_record
;
2023-07-14 deposited with the CCDC.	2023-08-24 downloaded from the CCDC.
;
_cell_angle_alpha 90
_cell_angle_beta 97.170(2)
_cell_angle_gamma 90
_cell_formula_units_Z 4
_cell_length_a 9.0862(10)
_cell_length_b 21.214(2)
_cell_length_c 18.269(2)
_cell_measurement_reflns_used 9953
_cell_measurement_temperature 100(2)
_cell_measurement_theta_max 26.091
_cell_measurement_theta_min 2.226
_cell_volume 3493.9(6)
_computing_cell_refinement 'SAINT+ in APEX3 v. 2017.3 (Bruker AXS, 2008)'
_computing_data_collection 'SMART in APEX2 v. 2008.4 (Bruker AXS, 2008)'
_computing_data_reduction 'SAINT+ in APEX3 v. 2017.3 (Bruker AXS, 2008)'
_computing_molecular_graphics 'Olex2 1.5 (Dolomanov et al., 2009)'
_computing_publication_material 'Olex2 1.5 (Dolomanov et al., 2009)'
_computing_structure_refinement 'SHELXL-2019/1 (Sheldrick, 2019)'
_computing_structure_solution 'SHELXS-2013 (Sheldrick, 2013)'
_diffrn_ambient_temperature 100(2)
_diffrn_detector_area_resol_mean 8.26
_diffrn_measured_fraction_theta_full 1.000
_diffrn_measured_fraction_theta_max 0.998
_diffrn_measurement_device_type 'Bruker APEX DUO system'
_diffrn_measurement_method 'narrow \w frames'
_diffrn_radiation_monochromator graphite
_diffrn_radiation_source 'fine-focus sealed tube'
_diffrn_radiation_type MoK\a
_diffrn_radiation_wavelength 0.71073
_diffrn_reflns_av_R_equivalents 0.0368
_diffrn_reflns_av_unetI/netI 0.0249
_diffrn_reflns_Laue_measured_fraction_full 1.000
_diffrn_reflns_Laue_measured_fraction_max 0.998
_diffrn_reflns_limit_h_max 12
_diffrn_reflns_limit_h_min -11
_diffrn_reflns_limit_k_max 28
_diffrn_reflns_limit_k_min -28
_diffrn_reflns_limit_l_max 24
_diffrn_reflns_limit_l_min -24
_diffrn_reflns_number 53870
_diffrn_reflns_point_group_measured_fraction_full 1.000
_diffrn_reflns_point_group_measured_fraction_max 0.998
_diffrn_reflns_theta_full 25.242
_diffrn_reflns_theta_max 28.094
_diffrn_reflns_theta_min 1.478
_exptl_absorpt_coefficient_mu 1.374
_exptl_absorpt_correction_T_max 0.8620
_exptl_absorpt_correction_T_min 0.8074
_exptl_absorpt_correction_type multi-scan
_exptl_absorpt_process_details
;
 SADABS 2016/2: Krause, L., Herbst-Irmer, R., Sheldrick G.M. & Stalke D.,
 J. Appl. Cryst. 48 (2015) 3-10
;
_exptl_crystal_colour yellow
_exptl_crystal_density_diffrn 1.674
_exptl_crystal_description prism
_exptl_crystal_F_000 1772
_exptl_crystal_size_max 0.150
_exptl_crystal_size_mid 0.150
_exptl_crystal_size_min 0.140
_refine_diff_density_max 3.514
_refine_diff_density_min -2.068
_refine_diff_density_rms 0.133
_refine_ls_extinction_method none
_refine_ls_goodness_of_fit_ref 1.037
_refine_ls_hydrogen_treatment constr
_refine_ls_matrix_type full
_refine_ls_number_parameters 388
_refine_ls_number_reflns 8480
_refine_ls_number_restraints 13
_refine_ls_restrained_S_all 1.041
_refine_ls_R_factor_all 0.0826
_refine_ls_R_factor_gt 0.0638
_refine_ls_shift/su_max 0.002
_refine_ls_shift/su_mean 0.000
_refine_ls_structure_factor_coef Fsqd
_refine_ls_weighting_details 'w=1/[\s^2^(Fo^2^)+(0.0599P)^2^+21.6012P] where P=(Fo^2^+2Fc^2^)/3'
_refine_ls_weighting_scheme calc
_refine_ls_wR_factor_gt 0.1469
_refine_ls_wR_factor_ref 0.1604
_reflns_Friedel_coverage 0.000
_reflns_number_gt 6658
_reflns_number_total 8480
_reflns_threshold_expression 'I > 2\s(I)'
_cod_data_source_file d3dt02339g4.cif
_cod_data_source_block cmpnd_6new
_cod_original_cell_volume 3494.0(7)
_cod_original_sg_symbol_H-M 'P 21/n'
_cod_database_code 7713783
_shelx_shelxl_version_number 2019/1
_shelx_space_group_comment
;
The symmetry employed for this shelxl refinement is uniquely defined
by the following loop, which should always be used as a source of
symmetry information in preference to the above space-group names.
They are only intended as comments.
;
_smtbx_masks_void_probe_radius 1.2
_smtbx_masks_void_truncation_radius 1.2

loop_
_space_group_symop_operation_xyz
'x, y, z'
'-x+1/2, y+1/2, -z+1/2'
'-x, -y, -z'
'x-1/2, -y-1/2, z-1/2'

loop_
_atom_site_label
_atom_site_type_symbol
_atom_site_fract_x
_atom_site_fract_y
_atom_site_fract_z
_atom_site_U_iso_or_equiv
_atom_site_adp_type
_atom_site_occupancy
_atom_site_site_symmetry_order
_atom_site_calc_flag
_atom_site_refinement_flags_posn
_atom_site_refinement_flags_adp
_atom_site_refinement_flags_occupancy
_atom_site_disorder_assembly
_atom_site_disorder_group
Ru1 Ru 0.59494(5) 0.26908(3) 0.67231(2) 0.04102(14) Uani 1 1 d . . . . .
S1 S 0.63805(18) 0.31289(7) 0.79365(8) 0.0406(3) Uani 1 1 d . . . . .
P1 P 0.81589(14) 0.30510(6) 0.63750(7) 0.0278(3) Uani 1 1 d . . . . .
C11 C 0.9079(5) 0.2555(3) 0.5761(3) 0.0329(11) Uani 1 1 d . . . . .
C12 C 0.8942(7) 0.2659(3) 0.5007(3) 0.0417(13) Uani 1 1 d . . . . .
H12 H 0.839181 0.301061 0.480036 0.050 Uiso 1 1 calc R U . . .
C13 C 0.9610(7) 0.2248(4) 0.4550(3) 0.0527(17) Uani 1 1 d . . . . .
H13 H 0.951102 0.231900 0.403295 0.063 Uiso 1 1 calc R U . . .
C14 C 1.0418(8) 0.1738(4) 0.4855(4) 0.0589(19) Uani 1 1 d . . . . .
H14 H 1.088174 0.146055 0.454569 0.071 Uiso 1 1 calc R U . . .
C15 C 1.0552(8) 0.1630(4) 0.5608(4) 0.0582(19) Uani 1 1 d . . . . .
H15 H 1.110209 0.127782 0.581506 0.070 Uiso 1 1 calc R U . . .
C16 C 0.9879(7) 0.2036(3) 0.6059(3) 0.0454(14) Uani 1 1 d . . . . .
H16 H 0.996554 0.196036 0.657471 0.055 Uiso 1 1 calc R U . . .
C17 C 0.9676(6) 0.3291(2) 0.7064(3) 0.0326(11) Uani 1 1 d . . . . .
C18 C 1.0016(6) 0.2915(3) 0.7688(3) 0.0362(11) Uani 1 1 d . . . . .
H18 H 0.940198 0.256406 0.776291 0.043 Uiso 1 1 calc R U . . .
C19 C 1.1237(7) 0.3044(3) 0.8202(4) 0.0512(16) Uani 1 1 d . . . . .
H19 H 1.146784 0.277519 0.861686 0.061 Uiso 1 1 calc R U . . .
C20 C 1.2099(9) 0.3552(4) 0.8113(5) 0.064(2) Uani 1 1 d . . . . .
H20 H 1.292520 0.364149 0.846921 0.077 Uiso 1 1 calc R U . . .
C21 C 1.1791(10) 0.3933(4) 0.7517(5) 0.078(3) Uani 1 1 d . . . . .
H21 H 1.240561 0.428780 0.746080 0.093 Uiso 1 1 calc R U . . .
C22 C 1.0563(8) 0.3809(3) 0.6978(4) 0.0570(17) Uani 1 1 d . . . . .
H22 H 1.035117 0.407876 0.656240 0.068 Uiso 1 1 calc R U . . .
N1A N 0.5973(15) 0.3724(7) 0.6778(7) 0.037(3) Uani 0.668(11) 1 d . . P A 1
N2A N 0.6658(9) 0.4422(3) 0.7774(4) 0.0330(16) Uiso 0.668(11) 1 d . . P A 1
H2A H 0.659120 0.474641 0.747146 0.040 Uiso 0.668(11) 1 calc R U P A 1
C23A C 0.7623(12) 0.3823(6) 0.5906(6) 0.045(2) Uiso 0.668(11) 1 d . . P A 1
H23A H 0.850698 0.409939 0.593767 0.055 Uiso 0.668(11) 1 calc R U P A 1
H23B H 0.728807 0.374401 0.537757 0.055 Uiso 0.668(11) 1 calc R U P A 1
C24A C 0.6530(11) 0.4127(4) 0.6208(5) 0.040(2) Uiso 0.668(11) 1 d . . P A 1
H24A H 0.570645 0.422783 0.581784 0.048 Uiso 0.668(11) 1 calc R U P A 1
H24B H 0.691748 0.452737 0.643362 0.048 Uiso 0.668(11) 1 calc R U P A 1
C25A C 0.6353(10) 0.3840(4) 0.7485(5) 0.0289(18) Uiso 0.668(11) 1 d . . P A 1
C26A C 0.7081(11) 0.4539(4) 0.8540(5) 0.0310(18) Uiso 0.668(11) 1 d . . P A 1
C27A C 0.6356(11) 0.5015(4) 0.8871(5) 0.042(2) Uiso 0.668(11) 1 d . . P A 1
H27A H 0.560355 0.525460 0.859023 0.050 Uiso 0.668(11) 1 calc R U P A 1
C28A C 0.6738(13) 0.5138(5) 0.9615(6) 0.040(2) Uiso 0.668(11) 1 d . . P A 1
H28A H 0.626269 0.547410 0.983601 0.049 Uiso 0.668(11) 1 calc R U P A 1
C29A C 0.7809(11) 0.4778(5) 1.0049(6) 0.041(2) Uiso 0.668(11) 1 d . . P A 1
C30A C 0.8532(11) 0.4324(5) 0.9694(6) 0.042(2) Uiso 0.668(11) 1 d . . P A 1
H30A H 0.928441 0.408197 0.997134 0.051 Uiso 0.668(11) 1 calc R U P A 1
C31A C 0.8206(11) 0.4207(4) 0.8948(6) 0.037(2) Uiso 0.668(11) 1 d . . P A 1
H31A H 0.875342 0.390025 0.871678 0.045 Uiso 0.668(11) 1 calc R U P A 1
C32A C 0.8133(14) 0.4897(6) 1.0859(6) 0.059(3) Uiso 0.668(11) 1 d . . P A 1
H32A H 0.878002 0.526609 1.094437 0.089 Uiso 0.668(11) 1 calc R U P A 1
H32B H 0.863010 0.452796 1.109998 0.089 Uiso 0.668(11) 1 calc R U P A 1
H32C H 0.720307 0.497440 1.106343 0.089 Uiso 0.668(11) 1 calc R U P A 1
N1B N 0.557(3) 0.3567(12) 0.6616(12) 0.033(5) Uani 0.332(11) 1 d . . P A 2
N2B N 0.6128(19) 0.4352(7) 0.7544(9) 0.039(4) Uiso 0.332(11) 1 d . . P A 2
H2B H 0.597853 0.465009 0.720814 0.047 Uiso 0.332(11) 1 calc R U P A 2
C23B C 0.7437(15) 0.3653(7) 0.5728(8) 0.017(3) Uiso 0.332(11) 1 d . . P A 2
H23C H 0.819059 0.398522 0.569574 0.021 Uiso 0.332(11) 1 calc R U P A 2
H23D H 0.717311 0.346763 0.523194 0.021 Uiso 0.332(11) 1 calc R U P A 2
C24B C 0.6015(18) 0.3940(7) 0.6019(9) 0.027(3) Uiso 0.332(11) 1 d . . P A 2
H24C H 0.622919 0.437619 0.619349 0.033 Uiso 0.332(11) 1 calc R U P A 2
H24D H 0.519169 0.395661 0.561003 0.033 Uiso 0.332(11) 1 calc R U P A 2
C25B C 0.592(2) 0.3747(9) 0.7303(12) 0.034(4) Uiso 0.332(11) 1 d . . P A 2
C26B C 0.657(2) 0.4550(9) 0.8282(12) 0.039(4) Uiso 0.332(11) 1 d . . P A 2
C27B C 0.573(2) 0.5014(9) 0.8578(11) 0.046(5) Uiso 0.332(11) 1 d . . P A 2
H27B H 0.489245 0.519324 0.828835 0.055 Uiso 0.332(11) 1 calc R U P A 2
C28B C 0.614(3) 0.5213(10) 0.9309(13) 0.050(5) Uiso 0.332(11) 1 d . . P A 2
H28B H 0.555310 0.552831 0.950393 0.059 Uiso 0.332(11) 1 calc R U P A 2
C29B C 0.736(3) 0.4967(11) 0.9767(12) 0.045(5) Uiso 0.332(11) 1 d . . P A 2
C30B C 0.823(3) 0.4519(11) 0.9427(13) 0.055(5) Uiso 0.332(11) 1 d . . P A 2
H30B H 0.909544 0.434597 0.969700 0.065 Uiso 0.332(11) 1 calc R U P A 2
C31B C 0.780(2) 0.4331(10) 0.8695(11) 0.039(4) Uiso 0.332(11) 1 d . . P A 2
H31B H 0.840282 0.403597 0.847879 0.046 Uiso 0.332(11) 1 calc R U P A 2
C32B C 0.772(3) 0.5185(15) 1.0558(16) 0.081(8) Uiso 0.332(11) 1 d . . P A 2
H32D H 0.875800 0.508832 1.073505 0.121 Uiso 0.332(11) 1 calc R U P A 2
H32E H 0.707271 0.496724 1.086699 0.121 Uiso 0.332(11) 1 calc R U P A 2
H32F H 0.755957 0.564099 1.058494 0.121 Uiso 0.332(11) 1 calc R U P A 2
C1A C 0.3980(8) 0.2582(3) 0.5914(3) 0.052(3) Uiso 0.669(12) 1 d G . P A 1
C2A C 0.5158(9) 0.2231(4) 0.5714(3) 0.049(3) Uiso 0.669(12) 1 d G . P A 1
H2AA H 0.547018 0.228694 0.524062 0.059 Uiso 0.669(12) 1 calc R U P A 1
C3A C 0.5879(8) 0.1798(3) 0.6205(4) 0.054(3) Uiso 0.669(12) 1 d G . P A 1
H3A H 0.668432 0.155804 0.606777 0.065 Uiso 0.669(12) 1 calc R U P A 1
C4A C 0.5423(8) 0.1716(3) 0.6897(4) 0.055(3) Uiso 0.669(12) 1 d G . P A 1
C5A C 0.4245(7) 0.2067(4) 0.7098(3) 0.044(3) Uiso 0.669(12) 1 d G . P A 1
H5A H 0.393325 0.201091 0.757097 0.053 Uiso 0.669(12) 1 calc R U P A 1
C6A C 0.3524(6) 0.2500(4) 0.6607(4) 0.047(2) Uiso 0.669(12) 1 d G . P A 1
H6A H 0.271909 0.273981 0.674382 0.057 Uiso 0.669(12) 1 calc R U P A 1
C7A C 0.3261(16) 0.3092(6) 0.5416(8) 0.074(4) Uiso 0.669(12) 1 d . . P A 1
H7AA H 0.304849 0.345746 0.571340 0.111 Uiso 0.669(12) 1 calc R U P A 1
H7AB H 0.233399 0.293203 0.514870 0.111 Uiso 0.669(12) 1 calc R U P A 1
H7AC H 0.393390 0.321706 0.506232 0.111 Uiso 0.669(12) 1 calc R U P A 1
C8A C 0.6235(17) 0.1233(7) 0.7412(9) 0.069(4) Uiso 0.669(12) 1 d . . P A 1
H8A H 0.724174 0.117593 0.725469 0.083 Uiso 0.669(12) 1 calc R U P A 1
C9A C 0.547(2) 0.0585(9) 0.7356(11) 0.102(6) Uiso 0.669(12) 1 d . . P A 1
H9AA H 0.452882 0.061020 0.756512 0.153 Uiso 0.669(12) 1 calc R U P A 1
H9AB H 0.611468 0.027244 0.763060 0.153 Uiso 0.669(12) 1 calc R U P A 1
H9AC H 0.527685 0.045811 0.683703 0.153 Uiso 0.669(12) 1 calc R U P A 1
C10A C 0.645(2) 0.1430(10) 0.8198(11) 0.099(7) Uiso 0.669(12) 1 d . . P A 1
H10A H 0.712283 0.179419 0.825633 0.149 Uiso 0.669(12) 1 calc R U P A 1
H10B H 0.688796 0.108126 0.850356 0.149 Uiso 0.669(12) 1 calc R U P A 1
H10C H 0.549535 0.154582 0.835326 0.149 Uiso 0.669(12) 1 calc R U P A 1
C1B C 0.448(3) 0.2298(11) 0.5734(13) 0.059(6) Uiso 0.331(12) 1 d . . P A 2
C2B C 0.5726(19) 0.1991(8) 0.5781(9) 0.034(4) Uiso 0.331(12) 1 d . . P A 2
H2BA H 0.622424 0.200965 0.535479 0.041 Uiso 0.331(12) 1 calc R U P A 2
C3B C 0.644(2) 0.1635(8) 0.6368(9) 0.035(4) Uiso 0.331(12) 1 d . . P A 2
H3B H 0.737116 0.143910 0.632912 0.042 Uiso 0.331(12) 1 calc R U P A 2
C4B C 0.5756(17) 0.1576(7) 0.7018(8) 0.021(3) Uiso 0.331(12) 1 d . . P A 2
C5B C 0.438(2) 0.1880(11) 0.6992(11) 0.044(5) Uiso 0.331(12) 1 d . . P A 2
H5B H 0.386156 0.184237 0.741095 0.052 Uiso 0.331(12) 1 calc R U P A 2
C6B C 0.372(3) 0.2226(12) 0.6411(13) 0.057(6) Uiso 0.331(12) 1 d . . P A 2
H6B H 0.278535 0.242009 0.643552 0.069 Uiso 0.331(12) 1 calc R U P A 2
C7B C 0.384(4) 0.2619(16) 0.5054(17) 0.089(9) Uiso 0.331(12) 1 d . . P A 2
H7BA H 0.463781 0.281273 0.481610 0.134 Uiso 0.331(12) 1 calc R U P A 2
H7BB H 0.315045 0.294698 0.517580 0.134 Uiso 0.331(12) 1 calc R U P A 2
H7BC H 0.330888 0.231278 0.471779 0.134 Uiso 0.331(12) 1 calc R U P A 2
C8B C 0.6491(16) 0.1212(7) 0.7652(9) 0.019(3) Uiso 0.331(12) 1 d . . P A 2
H8B H 0.753598 0.113522 0.755700 0.023 Uiso 0.331(12) 1 calc R U P A 2
C9B C 0.571(2) 0.0567(9) 0.7628(11) 0.034(4) Uiso 0.331(12) 1 d . . P A 2
H9BA H 0.470716 0.061787 0.776103 0.051 Uiso 0.331(12) 1 calc R U P A 2
H9BB H 0.627502 0.027949 0.797818 0.051 Uiso 0.331(12) 1 calc R U P A 2
H9BC H 0.565866 0.039162 0.712883 0.051 Uiso 0.331(12) 1 calc R U P A 2
C10B C 0.6560(18) 0.1501(8) 0.8379(10) 0.021(3) Uiso 0.331(12) 1 d . . P A 2
H10D H 0.709050 0.190309 0.837991 0.032 Uiso 0.331(12) 1 calc R U P A 2
H10E H 0.708482 0.121897 0.874867 0.032 Uiso 0.331(12) 1 calc R U P A 2
H10F H 0.555175 0.157474 0.849744 0.032 Uiso 0.331(12) 1 calc R U P A 2
Sb1 Sb 0.38450(5) 0.59162(2) 0.65690(2) 0.04498(13) Uani 1 1 d D . . . .
F1 F 0.5615(6) 0.5470(2) 0.6779(4) 0.103(2) Uani 1 1 d . . . . .
F2 F 0.2116(6) 0.6376(4) 0.6370(4) 0.136(3) Uani 1 1 d . . . . .
F6A F 0.4646(12) 0.6553(5) 0.5981(7) 0.0726(11) Uiso 0.471(6) 1 d D U P B 1
F5A F 0.2945(12) 0.5282(5) 0.6993(6) 0.0726(11) Uiso 0.471(6) 1 d D U P B 1
F4A F 0.4504(13) 0.6363(5) 0.7389(6) 0.0726(11) Uiso 0.471(6) 1 d D U P B 1
F3A F 0.3398(13) 0.5533(5) 0.5613(5) 0.0726(11) Uiso 0.471(6) 1 d D U P B 1
F6B F 0.4964(15) 0.6624(6) 0.6391(9) 0.0726(11) Uiso 0.347(6) 1 d D U P B 2
F4B F 0.3653(17) 0.6154(7) 0.7533(7) 0.0726(11) Uiso 0.347(6) 1 d D U P B 2
F3B F 0.4262(18) 0.5616(7) 0.5644(7) 0.0726(11) Uiso 0.347(6) 1 d D U P B 2
F5B F 0.2954(16) 0.5122(6) 0.6685(9) 0.0726(11) Uiso 0.347(6) 1 d D U P B 2
F6C F 0.509(3) 0.6556(11) 0.7026(15) 0.0726(11) Uiso 0.183(5) 1 d D U P B 3
F4C F 0.332(3) 0.5731(14) 0.7548(10) 0.0726(11) Uiso 0.183(5) 1 d D U P B 3
F3C F 0.426(3) 0.6134(14) 0.5682(11) 0.0726(11) Uiso 0.183(5) 1 d D U P B 3
F5C F 0.252(3) 0.5355(11) 0.6100(14) 0.0726(11) Uiso 0.183(5) 1 d D U P B 3

loop_
_atom_site_aniso_label
_atom_site_aniso_U_11
_atom_site_aniso_U_22
_atom_site_aniso_U_33
_atom_site_aniso_U_23
_atom_site_aniso_U_13
_atom_site_aniso_U_12
Ru1 0.0300(2) 0.0631(3) 0.0310(2) -0.0014(2) 0.00804(17) -0.0105(2)
S1 0.0525(8) 0.0399(7) 0.0344(7) 0.0008(5) 0.0248(6) -0.0006(6)
P1 0.0266(6) 0.0343(6) 0.0234(5) 0.0029(5) 0.0070(5) 0.0029(5)
C11 0.025(2) 0.050(3) 0.025(2) -0.003(2) 0.0044(18) 0.003(2)
C12 0.041(3) 0.057(4) 0.028(3) 0.000(2) 0.011(2) -0.005(3)
C13 0.050(4) 0.083(5) 0.028(3) -0.014(3) 0.016(3) -0.010(3)
C14 0.046(4) 0.085(5) 0.047(4) -0.035(4) 0.012(3) 0.003(4)
C15 0.054(4) 0.067(4) 0.051(4) -0.027(3) -0.004(3) 0.019(3)
C16 0.053(3) 0.054(3) 0.027(3) -0.012(2) -0.002(2) 0.017(3)
C17 0.029(2) 0.031(2) 0.038(3) -0.012(2) 0.007(2) -0.001(2)
C18 0.035(3) 0.037(3) 0.036(3) -0.010(2) 0.000(2) 0.005(2)
C19 0.046(3) 0.055(4) 0.049(3) -0.019(3) -0.007(3) 0.011(3)
C20 0.058(4) 0.063(5) 0.069(5) -0.028(4) -0.008(4) -0.002(4)
C21 0.078(6) 0.060(5) 0.096(7) -0.033(5) 0.015(5) -0.043(4)
C22 0.066(4) 0.045(4) 0.061(4) -0.006(3) 0.012(3) -0.016(3)
N1A 0.039(6) 0.044(7) 0.028(6) -0.006(4) 0.005(4) 0.012(4)
N1B 0.044(14) 0.042(13) 0.016(10) 0.008(8) 0.010(8) 0.014(9)
Sb1 0.0467(2) 0.0372(2) 0.0492(2) 0.00287(17) -0.00138(18) -0.00009(17)
F1 0.075(3) 0.064(3) 0.171(6) 0.025(3) 0.020(4) 0.032(3)
F2 0.061(3) 0.172(6) 0.178(7) 0.117(6) 0.030(4) 0.050(4)

loop_
_atom_type_symbol
_atom_type_description
_atom_type_scat_dispersion_real
_atom_type_scat_dispersion_imag
_atom_type_scat_source
C C 0.0033 0.0016 'International Tables Vol C Tables 4.2.6.8 and 6.1.1.4'
H H 0.0000 0.0000 'International Tables Vol C Tables 4.2.6.8 and 6.1.1.4'
F F 0.0171 0.0103 'International Tables Vol C Tables 4.2.6.8 and 6.1.1.4'
N N 0.0061 0.0033 'International Tables Vol C Tables 4.2.6.8 and 6.1.1.4'
P P 0.1023 0.0942 'International Tables Vol C Tables 4.2.6.8 and 6.1.1.4'
Ru Ru -1.2594 0.8363 'International Tables Vol C Tables 4.2.6.8 and 6.1.1.4'
S S 0.1246 0.1234 'International Tables Vol C Tables 4.2.6.8 and 6.1.1.4'
Sb Sb -0.5866 1.5461 'International Tables Vol C Tables 4.2.6.8 and 6.1.1.4'

loop_
_geom_angle_atom_site_label_1
_geom_angle_atom_site_label_2
_geom_angle_atom_site_label_3
_geom_angle
_geom_angle_site_symmetry_1
_geom_angle_site_symmetry_3
_geom_angle_publ_flag
C3A Ru1 C2A 38.22(11) . . ?
C3A Ru1 C4A 37.98(12) . . ?
C2A Ru1 C4A 68.36(17) . . ?
C3A Ru1 C1A 68.07(16) . . ?
C2A Ru1 C1A 37.55(11) . . ?
C4A Ru1 C1A 79.65(15) . . ?
C3A Ru1 N1A 156.2(4) . . ?
C2A Ru1 N1A 119.8(4) . . ?
C4A Ru1 N1A 162.4(4) . . ?
C1A Ru1 N1A 98.0(4) . . ?
C3A Ru1 C5A 67.62(17) . . ?
C2A Ru1 C5A 79.64(15) . . ?
C4A Ru1 C5A 37.11(11) . . ?
C1A Ru1 C5A 66.42(15) . . ?
N1A Ru1 C5A 126.0(4) . . ?
C3A Ru1 C6A 79.64(15) . . ?
C2A Ru1 C6A 67.08(15) . . ?
C4A Ru1 C6A 66.67(15) . . ?
C1A Ru1 C6A 36.73(10) . . ?
N1A Ru1 C6A 101.0(4) . . ?
C5A Ru1 C6A 36.53(10) . . ?
N1B Ru1 C6B 104.8(10) . . ?
N1B Ru1 C2B 124.5(8) . . ?
C6B Ru1 C2B 61.9(8) . . ?
N1B Ru1 C1B 101.3(9) . . ?
C6B Ru1 C1B 38.6(8) . . ?
C2B Ru1 C1B 33.4(8) . . ?
N1B Ru1 P1 78.5(8) . . ?
C3A Ru1 P1 98.73(19) . . ?
C2A Ru1 P1 97.13(18) . . ?
C4A Ru1 P1 125.07(19) . . ?
C1A Ru1 P1 121.00(18) . . ?
N1A Ru1 P1 71.2(4) . . ?
C5A Ru1 P1 161.81(19) . . ?
C6A Ru1 P1 156.69(17) . . ?
C6B Ru1 P1 148.9(6) . . ?
C2B Ru1 P1 90.4(4) . . ?
C1B Ru1 P1 110.4(7) . . ?
C25A S1 Ru1 84.6(3) . . ?
C25B S1 Ru1 71.5(7) . . ?
C23B P1 C11 99.4(5) . . ?
C23B P1 C17 115.9(5) . . ?
C11 P1 C17 102.8(2) . . ?
C11 P1 C23A 109.7(4) . . ?
C17 P1 C23A 101.7(4) . . ?
C23B P1 Ru1 99.0(4) . . ?
C11 P1 Ru1 117.45(19) . . ?
C17 P1 Ru1 120.73(18) . . ?
C23A P1 Ru1 103.2(3) . . ?
C12 C11 C16 119.5(5) . . ?
C12 C11 P1 122.0(4) . . ?
C16 C11 P1 118.4(4) . . ?
C11 C12 C13 120.2(6) . . ?
C11 C12 H12 119.9 . . ?
C13 C12 H12 119.9 . . ?
C14 C13 C12 119.7(6) . . ?
C14 C13 H13 120.2 . . ?
C12 C13 H13 120.2 . . ?
C13 C14 C15 120.3(6) . . ?
C13 C14 H14 119.8 . . ?
C15 C14 H14 119.8 . . ?
C14 C15 C16 119.7(7) . . ?
C14 C15 H15 120.1 . . ?
C16 C15 H15 120.1 . . ?
C15 C16 C11 120.5(6) . . ?
C15 C16 H16 119.7 . . ?
C11 C16 H16 119.7 . . ?
C22 C17 C18 118.4(5) . . ?
C22 C17 P1 123.0(5) . . ?
C18 C17 P1 118.5(4) . . ?
C19 C18 C17 121.2(6) . . ?
C19 C18 H18 119.4 . . ?
C17 C18 H18 119.4 . . ?
C20 C19 C18 120.0(7) . . ?
C20 C19 H19 120.0 . . ?
C18 C19 H19 120.0 . . ?
C19 C20 C21 120.5(7) . . ?
C19 C20 H20 119.8 . . ?
C21 C20 H20 119.8 . . ?
C20 C21 C22 120.8(7) . . ?
C20 C21 H21 119.6 . . ?
C22 C21 H21 119.6 . . ?
C17 C22 C21 119.1(7) . . ?
C17 C22 H22 120.4 . . ?
C21 C22 H22 120.4 . . ?
C25A N1A C24A 120.6(10) . . ?
C25A N1A Ru1 103.4(9) . . ?
C24A N1A Ru1 123.1(9) . . ?
C25A N2A C26A 123.9(7) . . ?
C25A N2A H2A 118.1 . . ?
C26A N2A H2A 118.1 . . ?
C24A C23A P1 112.9(7) . . ?
C24A C23A H23A 109.0 . . ?
P1 C23A H23A 109.0 . . ?
C24A C23A H23B 109.0 . . ?
P1 C23A H23B 109.0 . . ?
H23A C23A H23B 107.8 . . ?
C23A C24A N1A 110.0(9) . . ?
C23A C24A H24A 109.7 . . ?
N1A C24A H24A 109.7 . . ?
C23A C24A H24B 109.7 . . ?
N1A C24A H24B 109.7 . . ?
H24A C24A H24B 108.2 . . ?
N1A C25A N2A 124.6(9) . . ?
N1A C25A S1 107.0(9) . . ?
N2A C25A S1 128.4(7) . . ?
C31A C26A C27A 119.8(8) . . ?
C31A C26A N2A 122.1(8) . . ?
C27A C26A N2A 118.1(9) . . ?
C26A C27A C28A 119.4(10) . . ?
C26A C27A H27A 120.3 . . ?
C28A C27A H27A 120.3 . . ?
C27A C28A C29A 121.6(10) . . ?
C27A C28A H28A 119.2 . . ?
C29A C28A H28A 119.2 . . ?
C30A C29A C28A 116.9(9) . . ?
C30A C29A C32A 122.7(10) . . ?
C28A C29A C32A 120.4(9) . . ?
C29A C30A C31A 122.5(10) . . ?
C29A C30A H30A 118.8 . . ?
C31A C30A H30A 118.8 . . ?
C30A C31A C26A 119.6(9) . . ?
C30A C31A H31A 120.2 . . ?
C26A C31A H31A 120.2 . . ?
C29A C32A H32A 109.5 . . ?
C29A C32A H32B 109.5 . . ?
H32A C32A H32B 109.5 . . ?
C29A C32A H32C 109.5 . . ?
H32A C32A H32C 109.5 . . ?
H32B C32A H32C 109.5 . . ?
C25B N1B C24B 120(2) . . ?
C25B N1B Ru1 99.6(16) . . ?
C24B N1B Ru1 123.3(17) . . ?
C25B N2B C26B 126.6(16) . . ?
C25B N2B H2B 116.7 . . ?
C26B N2B H2B 116.7 . . ?
C24B C23B P1 107.3(9) . . ?
C24B C23B H23C 110.2 . . ?
P1 C23B H23C 110.2 . . ?
C24B C23B H23D 110.2 . . ?
P1 C23B H23D 110.2 . . ?
H23C C23B H23D 108.5 . . ?
N1B C24B C23B 111.2(15) . . ?
N1B C24B H24C 109.4 . . ?
C23B C24B H24C 109.4 . . ?
N1B C24B H24D 109.4 . . ?
C23B C24B H24D 109.4 . . ?
H24C C24B H24D 108.0 . . ?
N1B C25B N2B 126.1(19) . . ?
N1B C25B S1 114.9(16) . . ?
N2B C25B S1 118.4(16) . . ?
N1B C25B Ru1 48.9(13) . . ?
N2B C25B Ru1 168.5(14) . . ?
S1 C25B Ru1 66.1(6) . . ?
C31B C26B C27B 119(2) . . ?
C31B C26B N2B 122.8(17) . . ?
C27B C26B N2B 118.3(18) . . ?
C26B C27B C28B 119(2) . . ?
C26B C27B H27B 120.4 . . ?
C28B C27B H27B 120.4 . . ?
C27B C28B C29B 123(2) . . ?
C27B C28B H28B 118.4 . . ?
C29B C28B H28B 118.4 . . ?
C28B C29B C30B 115.2(19) . . ?
C28B C29B C32B 121(2) . . ?
C30B C29B C32B 124(2) . . ?
C31B C30B C29B 120(2) . . ?
C31B C30B H30B 119.9 . . ?
C29B C30B H30B 119.9 . . ?
C26B C31B C30B 123(2) . . ?
C26B C31B H31B 118.5 . . ?
C30B C31B H31B 118.5 . . ?
C29B C32B H32D 109.5 . . ?
C29B C32B H32E 109.5 . . ?
H32D C32B H32E 109.5 . . ?
C29B C32B H32F 109.5 . . ?
H32D C32B H32F 109.5 . . ?
H32E C32B H32F 109.5 . . ?
C2A C1A C6A 120.0 . . ?
C2A C1A C7A 121.0(7) . . ?
C6A C1A C7A 118.9(7) . . ?
C2A C1A Ru1 69.1(2) . . ?
C6A C1A Ru1 73.2(2) . . ?
C7A C1A Ru1 126.0(7) . . ?
C3A C2A C1A 120.0 . . ?
C3A C2A Ru1 70.3(2) . . ?
C1A C2A Ru1 73.4(2) . . ?
C3A C2A H2AA 120.0 . . ?
C1A C2A H2AA 120.0 . . ?
Ru1 C2A H2AA 128.6 . . ?
C4A C3A C2A 120.0 . . ?
C4A C3A Ru1 72.6(2) . . ?
C2A C3A Ru1 71.5(2) . . ?
C4A C3A H3A 120.0 . . ?
C2A C3A H3A 120.0 . . ?
Ru1 C3A H3A 128.1 . . ?
C3A C4A C5A 120.0 . . ?
C3A C4A C8A 118.1(7) . . ?
C5A C4A C8A 121.9(7) . . ?
C3A C4A Ru1 69.4(2) . . ?
C5A C4A Ru1 73.6(2) . . ?
C8A C4A Ru1 129.7(7) . . ?
C6A C5A C4A 120.0 . . ?
C6A C5A Ru1 72.3(2) . . ?
C4A C5A Ru1 69.3(2) . . ?
C6A C5A H5A 120.0 . . ?
C4A C5A H5A 120.0 . . ?
Ru1 C5A H5A 131.1 . . ?
C5A C6A C1A 120.0 . . ?
C5A C6A Ru1 71.2(2) . . ?
C1A C6A Ru1 70.1(2) . . ?
C5A C6A H6A 120.0 . . ?
C1A C6A H6A 120.0 . . ?
Ru1 C6A H6A 131.6 . . ?
C1A C7A H7AA 109.5 . . ?
C1A C7A H7AB 109.5 . . ?
H7AA C7A H7AB 109.5 . . ?
C1A C7A H7AC 109.5 . . ?
H7AA C7A H7AC 109.5 . . ?
H7AB C7A H7AC 109.5 . . ?
C10A C8A C4A 113.9(13) . . ?
C10A C8A C9A 108.7(15) . . ?
C4A C8A C9A 112.4(12) . . ?
C10A C8A H8A 107.2 . . ?
C4A C8A H8A 107.2 . . ?
C9A C8A H8A 107.2 . . ?
C8A C9A H9AA 109.5 . . ?
C8A C9A H9AB 109.5 . . ?
H9AA C9A H9AB 109.5 . . ?
C8A C9A H9AC 109.5 . . ?
H9AA C9A H9AC 109.5 . . ?
H9AB C9A H9AC 109.5 . . ?
C8A C10A H10A 109.5 . . ?
C8A C10A H10B 109.5 . . ?
H10A C10A H10B 109.5 . . ?
C8A C10A H10C 109.5 . . ?
H10A C10A H10C 109.5 . . ?
H10B C10A H10C 109.5 . . ?
C2B C1B C7B 122(2) . . ?
C2B C1B C6B 112(2) . . ?
C7B C1B C6B 125(2) . . ?
C2B C1B Ru1 73.1(13) . . ?
C7B C1B Ru1 129.3(19) . . ?
C6B C1B Ru1 70.5(13) . . ?
C1B C2B C3B 129.7(19) . . ?
C1B C2B Ru1 73.5(13) . . ?
C3B C2B Ru1 77.5(10) . . ?
C1B C2B H2BA 115.1 . . ?
C3B C2B H2BA 115.1 . . ?
Ru1 C2B H2BA 126.1 . . ?
C2B C3B C4B 118.4(16) . . ?
C2B C3B Ru1 67.6(9) . . ?
C4B C3B Ru1 74.8(9) . . ?
C2B C3B H3B 120.8 . . ?
C4B C3B H3B 120.8 . . ?
Ru1 C3B H3B 129.0 . . ?
C5B C4B C3B 114.6(16) . . ?
C5B C4B C8B 125.4(14) . . ?
C3B C4B C8B 120.0(14) . . ?
C5B C4B Ru1 68.6(10) . . ?
C3B C4B Ru1 71.1(9) . . ?
C8B C4B Ru1 129.9(9) . . ?
C6B C5B C4B 125(2) . . ?
C6B C5B Ru1 70.1(13) . . ?
C4B C5B Ru1 77.2(10) . . ?
C6B C5B H5B 117.4 . . ?
C4B C5B H5B 117.4 . . ?
Ru1 C5B H5B 127.6 . . ?
C5B C6B C1B 120(2) . . ?
C5B C6B Ru1 75.3(13) . . ?
C1B C6B Ru1 70.9(13) . . ?
C5B C6B H6B 120.2 . . ?
C1B C6B H6B 120.2 . . ?
Ru1 C6B H6B 125.2 . . ?
C1B C7B H7BA 109.5 . . ?
C1B C7B H7BB 109.5 . . ?
H7BA C7B H7BB 109.5 . . ?
C1B C7B H7BC 109.5 . . ?
H7BA C7B H7BC 109.5 . . ?
H7BB C7B H7BC 109.5 . . ?
C10B C8B C4B 117.2(13) . . ?
C10B C8B C9B 111.6(13) . . ?
C4B C8B C9B 106.3(13) . . ?
C10B C8B H8B 107.1 . . ?
C4B C8B H8B 107.1 . . ?
C9B C8B H8B 107.1 . . ?
C8B C9B H9BA 109.5 . . ?
C8B C9B H9BB 109.5 . . ?
H9BA C9B H9BB 109.5 . . ?
C8B C9B H9BC 109.5 . . ?
H9BA C9B H9BC 109.5 . . ?
H9BB C9B H9BC 109.5 . . ?
C8B C10B H10D 109.5 . . ?
C8B C10B H10E 109.5 . . ?
H10D C10B H10E 109.5 . . ?
C8B C10B H10F 109.5 . . ?
H10D C10B H10F 109.5 . . ?
H10E C10B H10F 109.5 . . ?
F5A Sb1 F4A 99.0(5) . . ?
F3C Sb1 F5C 86.8(13) . . ?
F3C Sb1 F2 87.4(9) . . ?
F5A Sb1 F2 93.3(4) . . ?
F4A Sb1 F2 94.1(5) . . ?
F5C Sb1 F2 76.0(9) . . ?
F2 Sb1 F4B 82.3(5) . . ?
F3C Sb1 F1 92.5(9) . . ?
F5A Sb1 F1 87.6(4) . . ?
F4A Sb1 F1 84.7(4) . . ?
F5C Sb1 F1 105.4(9) . . ?
F2 Sb1 F1 178.6(3) . . ?
F4B Sb1 F1 97.1(5) . . ?
F2 Sb1 F6B 90.5(5) . . ?
F4B Sb1 F6B 93.7(7) . . ?
F1 Sb1 F6B 88.2(5) . . ?
F2 Sb1 F3B 105.2(5) . . ?
F4B Sb1 F3B 172.5(6) . . ?
F1 Sb1 F3B 75.4(5) . . ?
F6B Sb1 F3B 86.6(7) . . ?
F3C Sb1 F6C 92.0(13) . . ?
F5C Sb1 F6C 174.7(12) . . ?
F2 Sb1 F6C 98.9(9) . . ?
F1 Sb1 F6C 79.7(8) . . ?
F2 Sb1 F5B 97.3(5) . . ?
F4B Sb1 F5B 92.5(7) . . ?
F1 Sb1 F5B 84.0(5) . . ?
F6B Sb1 F5B 170.6(6) . . ?
F3B Sb1 F5B 86.4(7) . . ?
F5A Sb1 F3A 91.1(5) . . ?
F4A Sb1 F3A 169.6(5) . . ?
F2 Sb1 F3A 88.1(4) . . ?
F1 Sb1 F3A 92.9(4) . . ?

loop_
_geom_bond_atom_site_label_1
_geom_bond_atom_site_label_2
_geom_bond_distance
_geom_bond_site_symmetry_2
_geom_bond_publ_flag
Ru1 N1B 1.90(3) . ?
Ru1 C3A 2.115(7) . ?
Ru1 C2A 2.130(6) . ?
Ru1 C4A 2.155(7) . ?
Ru1 C1A 2.186(7) . ?
Ru1 N1A 2.194(14) . ?
Ru1 C5A 2.210(7) . ?
Ru1 C6A 2.225(6) . ?
Ru1 C6B 2.26(2) . ?
Ru1 C2B 2.263(16) . ?
Ru1 C1B 2.27(2) . ?
Ru1 P1 2.3103(13) . ?
S1 C25A 1.719(8) . ?
S1 C25B 1.765(18) . ?
P1 C23B 1.806(13) . ?
P1 C11 1.816(5) . ?
P1 C17 1.820(5) . ?
P1 C23A 1.885(10) . ?
C11 C12 1.386(7) . ?
C11 C16 1.391(8) . ?
C12 C13 1.396(8) . ?
C12 H12 0.9500 . ?
C13 C14 1.386(11) . ?
C13 H13 0.9500 . ?
C14 C15 1.386(10) . ?
C14 H14 0.9500 . ?
C15 C16 1.386(8) . ?
C15 H15 0.9500 . ?
C16 H16 0.9500 . ?
C17 C22 1.385(8) . ?
C17 C18 1.394(8) . ?
C18 C19 1.388(8) . ?
C18 H18 0.9500 . ?
C19 C20 1.354(11) . ?
C19 H19 0.9500 . ?
C20 C21 1.357(13) . ?
C20 H20 0.9500 . ?
C21 C22 1.418(11) . ?
C21 H21 0.9500 . ?
C22 H22 0.9500 . ?
N1A C25A 1.318(14) . ?
N1A C24A 1.485(18) . ?
N2A C25A 1.358(11) . ?
N2A C26A 1.425(11) . ?
N2A H2A 0.8800 . ?
C23A C24A 1.356(14) . ?
C23A H23A 0.9900 . ?
C23A H23B 0.9900 . ?
C24A H24A 0.9900 . ?
C24A H24B 0.9900 . ?
C26A C31A 1.381(13) . ?
C26A C27A 1.384(13) . ?
C27A C28A 1.384(14) . ?
C27A H27A 0.9500 . ?
C28A C29A 1.403(14) . ?
C28A H28A 0.9500 . ?
C29A C30A 1.373(13) . ?
C29A C32A 1.493(15) . ?
C30A C31A 1.380(14) . ?
C30A H30A 0.9500 . ?
C31A H31A 0.9500 . ?
C32A H32A 0.9800 . ?
C32A H32B 0.9800 . ?
C32A H32C 0.9800 . ?
N1B C25B 1.31(3) . ?
N1B C24B 1.44(3) . ?
N2B C25B 1.36(2) . ?
N2B C26B 1.42(3) . ?
N2B H2B 0.8800 . ?
C23B C24B 1.58(2) . ?
C23B H23C 0.9900 . ?
C23B H23D 0.9900 . ?
C24B H24C 0.9900 . ?
C24B H24D 0.9900 . ?
C26B C31B 1.35(3) . ?
C26B C27B 1.39(3) . ?
C27B C28B 1.41(3) . ?
C27B H27B 0.9500 . ?
C28B C29B 1.41(3) . ?
C28B H28B 0.9500 . ?
C29B C30B 1.42(3) . ?
C29B C32B 1.51(3) . ?
C30B C31B 1.40(3) . ?
C30B H30B 0.9500 . ?
C31B H31B 0.9500 . ?
C32B H32D 0.9800 . ?
C32B H32E 0.9800 . ?
C32B H32F 0.9800 . ?
C1A C2A 1.3900 . ?
C1A C6A 1.3900 . ?
C1A C7A 1.509(14) . ?
C2A C3A 1.3900 . ?
C2A H2AA 0.9500 . ?
C3A C4A 1.3900 . ?
C3A H3A 0.9500 . ?
C4A C5A 1.3900 . ?
C4A C8A 1.518(16) . ?
C5A C6A 1.3900 . ?
C5A H5A 0.9500 . ?
C6A H6A 0.9500 . ?
C7A H7AA 0.9800 . ?
C7A H7AB 0.9800 . ?
C7A H7AC 0.9800 . ?
C8A C10A 1.49(2) . ?
C8A C9A 1.54(2) . ?
C8A H8A 1.0000 . ?
C9A H9AA 0.9800 . ?
C9A H9AB 0.9800 . ?
C9A H9AC 0.9800 . ?
C10A H10A 0.9800 . ?
C10A H10B 0.9800 . ?
C10A H10C 0.9800 . ?
C1B C2B 1.30(3) . ?
C1B C7B 1.47(4) . ?
C1B C6B 1.50(3) . ?
C2B C3B 1.40(2) . ?
C2B H2BA 0.9500 . ?
C3B C4B 1.42(2) . ?
C3B H3B 0.9500 . ?
C4B C5B 1.40(3) . ?
C4B C8B 1.48(2) . ?
C5B C6B 1.36(3) . ?
C5B H5B 0.9500 . ?
C6B H6B 0.9500 . ?
C7B H7BA 0.9800 . ?
C7B H7BB 0.9800 . ?
C7B H7BC 0.9800 . ?
C8B C10B 1.46(2) . ?
C8B C9B 1.54(2) . ?
C8B H8B 1.0000 . ?
C9B H9BA 0.9800 . ?
C9B H9BB 0.9800 . ?
C9B H9BC 0.9800 . ?
C10B H10D 0.9800 . ?
C10B H10E 0.9800 . ?
C10B H10F 0.9800 . ?
Sb1 F3C 1.771(17) . ?
Sb1 F5A 1.799(10) . ?
Sb1 F4A 1.810(9) . ?
Sb1 F5C 1.828(17) . ?
Sb1 F2 1.846(5) . ?
Sb1 F4B 1.861(12) . ?
Sb1 F1 1.864(5) . ?
Sb1 F6B 1.864(12) . ?
Sb1 F3B 1.888(12) . ?
Sb1 F6C 1.891(17) . ?
Sb1 F5B 1.893(12) . ?
Sb1 F3A 1.923(9) . ?

loop_
_geom_torsion_atom_site_label_1
_geom_torsion_atom_site_label_2
_geom_torsion_atom_site_label_3
_geom_torsion_atom_site_label_4
_geom_torsion
_geom_torsion_site_symmetry_1
_geom_torsion_site_symmetry_2
_geom_torsion_site_symmetry_3
_geom_torsion_site_symmetry_4
_geom_torsion_publ_flag
C23B P1 C11 C12 -7.1(7) . . . . ?
C17 P1 C11 C12 -126.6(5) . . . . ?
C23A P1 C11 C12 -19.0(6) . . . . ?
Ru1 P1 C11 C12 98.3(5) . . . . ?
C23B P1 C11 C16 176.4(7) . . . . ?
C17 P1 C11 C16 56.9(5) . . . . ?
C23A P1 C11 C16 164.4(6) . . . . ?
Ru1 P1 C11 C16 -78.3(5) . . . . ?
C16 C11 C12 C13 -0.4(9) . . . . ?
P1 C11 C12 C13 -176.9(5) . . . . ?
C11 C12 C13 C14 -0.3(10) . . . . ?
C12 C13 C14 C15 0.7(11) . . . . ?
C13 C14 C15 C16 -0.3(11) . . . . ?
C14 C15 C16 C11 -0.4(11) . . . . ?
C12 C11 C16 C15 0.8(10) . . . . ?
P1 C11 C16 C15 177.4(5) . . . . ?
C23B P1 C17 C22 -20.8(7) . . . . ?
C11 P1 C17 C22 86.5(5) . . . . ?
C23A P1 C17 C22 -27.0(6) . . . . ?
Ru1 P1 C17 C22 -140.2(5) . . . . ?
C23B P1 C17 C18 163.1(6) . . . . ?
C11 P1 C17 C18 -89.6(4) . . . . ?
C23A P1 C17 C18 156.8(5) . . . . ?
Ru1 P1 C17 C18 43.6(5) . . . . ?
C22 C17 C18 C19 -1.8(8) . . . . ?
P1 C17 C18 C19 174.5(4) . . . . ?
C17 C18 C19 C20 1.8(9) . . . . ?
C18 C19 C20 C21 -0.9(11) . . . . ?
C19 C20 C21 C22 0.1(13) . . . . ?
C18 C17 C22 C21 1.0(10) . . . . ?
P1 C17 C22 C21 -175.2(6) . . . . ?
C20 C21 C22 C17 -0.1(12) . . . . ?
C11 P1 C23A C24A 159.3(8) . . . . ?
C17 P1 C23A C24A -92.4(9) . . . . ?
Ru1 P1 C23A C24A 33.4(9) . . . . ?
P1 C23A C24A N1A -5.6(12) . . . . ?
C25A N1A C24A C23A 104.1(14) . . . . ?
Ru1 N1A C24A C23A -30.9(13) . . . . ?
C24A N1A C25A N2A 30.5(18) . . . . ?
Ru1 N1A C25A N2A 172.9(7) . . . . ?
C24A N1A C25A S1 -149.3(10) . . . . ?
Ru1 N1A C25A S1 -6.9(9) . . . . ?
C26A N2A C25A N1A -179.4(11) . . . . ?
C26A N2A C25A S1 0.4(13) . . . . ?
Ru1 S1 C25A N1A 6.2(8) . . . . ?
Ru1 S1 C25A N2A -173.6(8) . . . . ?
C25A N2A C26A C31A 50.4(12) . . . . ?
C25A N2A C26A C27A -131.5(9) . . . . ?
C31A C26A C27A C28A -2.1(13) . . . . ?
N2A C26A C27A C28A 179.7(8) . . . . ?
C26A C27A C28A C29A -2.2(14) . . . . ?
C27A C28A C29A C30A 4.1(14) . . . . ?
C27A C28A C29A C32A -176.4(9) . . . . ?
C28A C29A C30A C31A -1.9(14) . . . . ?
C32A C29A C30A C31A 178.6(9) . . . . ?
C29A C30A C31A C26A -2.3(14) . . . . ?
C27A C26A C31A C30A 4.3(13) . . . . ?
N2A C26A C31A C30A -177.6(8) . . . . ?
C6B Ru1 N1B C25B 116.6(16) . . . . ?
C2B Ru1 N1B C25B -177.6(12) . . . . ?
C1B Ru1 N1B C25B 156.1(16) . . . . ?
P1 Ru1 N1B C25B -95.1(15) . . . . ?
C6B Ru1 N1B C24B -107.0(18) . . . . ?
C2B Ru1 N1B C24B -41(2) . . . . ?
C1B Ru1 N1B C24B -67.5(19) . . . . ?
P1 Ru1 N1B C24B 41.3(17) . . . . ?
C11 P1 C23B C24B 153.3(9) . . . . ?
C17 P1 C23B C24B -97.4(10) . . . . ?
Ru1 P1 C23B C24B 33.4(10) . . . . ?
C25B N1B C24B C23B 100(2) . . . . ?
Ru1 N1B C24B C23B -28(2) . . . . ?
P1 C23B C24B N1B -10.7(17) . . . . ?
C24B N1B C25B N2B 29(4) . . . . ?
Ru1 N1B C25B N2B 166.7(17) . . . . ?
C24B N1B C25B S1 -142.6(19) . . . . ?
Ru1 N1B C25B S1 -4.4(19) . . . . ?
C24B N1B C25B Ru1 -138(3) . . . . ?
C26B N2B C25B N1B -177(2) . . . . ?
C26B N2B C25B S1 -6(3) . . . . ?
C26B N2B C25B Ru1 -116(7) . . . . ?
Ru1 S1 C25B N1B 3.6(16) . . . . ?
Ru1 S1 C25B N2B -168.2(16) . . . . ?
C25B N2B C26B C31B 54(3) . . . . ?
C25B N2B C26B C27B -129(2) . . . . ?
C31B C26B C27B C28B -4(3) . . . . ?
N2B C26B C27B C28B 179.4(17) . . . . ?
C26B C27B C28B C29B 0(3) . . . . ?
C27B C28B C29B C30B 3(3) . . . . ?
C27B C28B C29B C32B -178(2) . . . . ?
C28B C29B C30B C31B -3(3) . . . . ?
C32B C29B C30B C31B 178(2) . . . . ?
C27B C26B C31B C30B 4(3) . . . . ?
N2B C26B C31B C30B -179.1(18) . . . . ?
C29B C30B C31B C26B -1(3) . . . . ?
C6A C1A C2A C3A 0.0 . . . . ?
C7A C1A C2A C3A 175.0(9) . . . . ?
Ru1 C1A C2A C3A 54.6(2) . . . . ?
C6A C1A C2A Ru1 -54.6(2) . . . . ?
C7A C1A C2A Ru1 120.3(8) . . . . ?
C1A C2A C3A C4A 0.0 . . . . ?
Ru1 C2A C3A C4A 56.1(2) . . . . ?
C1A C2A C3A Ru1 -56.1(2) . . . . ?
C2A C3A C4A C5A 0.0 . . . . ?
Ru1 C3A C4A C5A 55.6(2) . . . . ?
C2A C3A C4A C8A 179.4(9) . . . . ?
Ru1 C3A C4A C8A -125.0(8) . . . . ?
C2A C3A C4A Ru1 -55.6(2) . . . . ?
C3A C4A C5A C6A 0.0 . . . . ?
C8A C4A C5A C6A -179.4(9) . . . . ?
Ru1 C4A C5A C6A 53.6(2) . . . . ?
C3A C4A C5A Ru1 -53.6(2) . . . . ?
C8A C4A C5A Ru1 127.0(9) . . . . ?
C4A C5A C6A C1A 0.0 . . . . ?
Ru1 C5A C6A C1A 52.2(2) . . . . ?
C4A C5A C6A Ru1 -52.2(2) . . . . ?
C2A C1A C6A C5A 0.0 . . . . ?
C7A C1A C6A C5A -175.1(9) . . . . ?
Ru1 C1A C6A C5A -52.7(2) . . . . ?
C2A C1A C6A Ru1 52.7(2) . . . . ?
C7A C1A C6A Ru1 -122.4(8) . . . . ?
C3A C4A C8A C10A 141.9(12) . . . . ?
C5A C4A C8A C10A -38.7(16) . . . . ?
Ru1 C4A C8A C10A 56.1(16) . . . . ?
C3A C4A C8A C9A -93.9(13) . . . . ?
C5A C4A C8A C9A 85.5(13) . . . . ?
Ru1 C4A C8A C9A -179.7(10) . . . . ?
C7B C1B C2B C3B -176(2) . . . . ?
C6B C1B C2B C3B -2(3) . . . . ?
Ru1 C1B C2B C3B 57.3(19) . . . . ?
C7B C1B C2B Ru1 126(3) . . . . ?
C6B C1B C2B Ru1 -59.8(17) . . . . ?
C1B C2B C3B C4B 1(3) . . . . ?
Ru1 C2B C3B C4B 56.8(13) . . . . ?
C1B C2B C3B Ru1 -56(2) . . . . ?
C2B C3B C4B C5B 1(2) . . . . ?
Ru1 C3B C4B C5B 54.5(13) . . . . ?
C2B C3B C4B C8B -179.2(14) . . . . ?
Ru1 C3B C4B C8B -125.9(12) . . . . ?
C2B C3B C4B Ru1 -53.3(13) . . . . ?
C3B C4B C5B C6B -2(3) . . . . ?
C8B C4B C5B C6B 178.6(19) . . . . ?
Ru1 C4B C5B C6B 54(2) . . . . ?
C3B C4B C5B Ru1 -55.9(13) . . . . ?
C8B C4B C5B Ru1 124.6(14) . . . . ?
C4B C5B C6B C1B 0(3) . . . . ?
Ru1 C5B C6B C1B 57.5(19) . . . . ?
C4B C5B C6B Ru1 -57.1(19) . . . . ?
C2B C1B C6B C5B 2(3) . . . . ?
C7B C1B C6B C5B 175(2) . . . . ?
Ru1 C1B C6B C5B -59.6(19) . . . . ?
C2B C1B C6B Ru1 61.3(17) . . . . ?
C7B C1B C6B Ru1 -125(3) . . . . ?
C5B C4B C8B C10B -47(2) . . . . ?
C3B C4B C8B C10B 133.0(15) . . . . ?
Ru1 C4B C8B C10B 43.2(18) . . . . ?
C5B C4B C8B C9B 78.2(19) . . . . ?
C3B C4B C8B C9B -101.3(15) . . . . ?
Ru1 C4B C8B C9B 168.8(11) . . . . ?

loop_
_smtbx_masks_void_nr
_smtbx_masks_void_average_x
_smtbx_masks_void_average_y
_smtbx_masks_void_average_z
_smtbx_masks_void_volume
_smtbx_masks_void_count_electrons
_smtbx_masks_void_content
1 0.000 0.500 0.500 100.1 35.1 '2 methanol'
2 0.500 1.000 0.000 100.1 35.1 '2 methanol'
